data_2231302
loop_
_publ_author_name
'Dahmani, Siham'
'Kandri Rodi, Youssef'
'Luis, Santiago V.'
'Bolte, Michael'
'El Ammari, Lahcen'

_publ_section_title
;
 3-Allyl-6-bromo-1<i>H</i>-imidazo[4,5-<i>b</i>]pyridin-2(3<i>H</i>)-one
;
_journal_coeditor_code SJ5172
_journal_issue 8
_journal_name_full 'Acta Crystallographica Section E'
_journal_page_first o1998
_journal_paper_doi 10.1107/S1600536811025037
_journal_volume 67
_journal_year 2011
_chemical_formula_iupac 'C9 H8 Br N3 O'
_chemical_formula_moiety 'C9 H8 Br N3 O'
_chemical_formula_sum 'C9 H8 Br N3 O'
_chemical_formula_weight 254.09
_chemical_name_systematic
;
3-Allyl-6-bromo-1<i>H</i>-imidazo[4,5-<i>b</i>]pyridin-2(3<i>H</i>)-one
;
_space_group_IT_number 2
_symmetry_cell_setting triclinic
_symmetry_space_group_name_Hall '-P 1'
_symmetry_space_group_name_H-M 'P -1'
_atom_sites_solution_hydrogens geom
_atom_sites_solution_primary direct
_atom_sites_solution_secondary difmap
_audit_creation_method SHELXL-97
_cell_angle_alpha 78.748(2)
_cell_angle_beta 82.526(3)
_cell_angle_gamma 86.038(2)
_cell_formula_units_Z 2
_cell_length_a 4.5138(5)
_cell_length_b 9.7750(9)
_cell_length_c 11.5717(11)
_cell_measurement_reflns_used 2019
_cell_measurement_temperature 571(2)
_cell_measurement_theta_max 26.36
_cell_measurement_theta_min 1.81
_cell_volume 496.00(9)
_computing_cell_refinement 'SAINT (Bruker, 1997)'
_computing_data_collection 'SMART (Bruker, 1997)'
_computing_data_reduction 'SAINT (Bruker, 1997)'
_computing_molecular_graphics 'ORTEP-3 for Windows (Farrugia, 1997)'
_computing_publication_material 'WinGX (Farrugia, 1999)'
_computing_structure_refinement 'SHELXL97 (Sheldrick, 2008)'
_computing_structure_solution 'SHELXS97 (Sheldrick, 2008)'
_diffrn_ambient_temperature 571(2)
_diffrn_measured_fraction_theta_full 0.996
_diffrn_measured_fraction_theta_max 0.996
_diffrn_measurement_device_type 'Bruker CCD three-circle'
_diffrn_measurement_method \w
_diffrn_radiation_monochromator graphite
_diffrn_radiation_source 'fine-focus sealed tube'
_diffrn_radiation_type MoK\a
_diffrn_radiation_wavelength 0.71073
_diffrn_reflns_av_R_equivalents 0.0261
_diffrn_reflns_av_sigmaI/netI 0.0600
_diffrn_reflns_limit_h_max 5
_diffrn_reflns_limit_h_min -5
_diffrn_reflns_limit_k_max 11
_diffrn_reflns_limit_k_min -12
_diffrn_reflns_limit_l_max 14
_diffrn_reflns_limit_l_min -12
_diffrn_reflns_number 3086
_diffrn_reflns_theta_full 26.36
_diffrn_reflns_theta_max 26.36
_diffrn_reflns_theta_min 1.81
_diffrn_standards_number 0
_exptl_absorpt_coefficient_mu 4.113
_exptl_absorpt_correction_T_max 0.8495
_exptl_absorpt_correction_T_min 0.1916
_exptl_absorpt_correction_type multi-scan
_exptl_absorpt_process_details '(SADABS; Sheldrick, 1996)'
_exptl_crystal_colour colourless
_exptl_crystal_density_diffrn 1.701
_exptl_crystal_density_method 'not measured'
_exptl_crystal_description fiber
_exptl_crystal_F_000 252
_exptl_crystal_size_max 0.60
_exptl_crystal_size_mid 0.19
_exptl_crystal_size_min 0.04
_refine_diff_density_max 0.890
_refine_diff_density_min -0.823
_refine_ls_extinction_method none
_refine_ls_goodness_of_fit_ref 1.090
_refine_ls_hydrogen_treatment constr
_refine_ls_matrix_type full
_refine_ls_number_parameters 127
_refine_ls_number_reflns 2019
_refine_ls_number_restraints 0
_refine_ls_restrained_S_all 1.090
_refine_ls_R_factor_all 0.0562
_refine_ls_R_factor_gt 0.0464
_refine_ls_shift/su_max 0.000
_refine_ls_shift/su_mean 0.000
_refine_ls_structure_factor_coef Fsqd
_refine_ls_weighting_details 'calc w=1/[\s^2^(Fo^2^)+(0.0649P)^2^+0.1269P] where P=(Fo^2^+2Fc^2^)/3'
_refine_ls_weighting_scheme calc
_refine_ls_wR_factor_gt 0.1188
_refine_ls_wR_factor_ref 0.1269
_reflns_number_gt 1683
_reflns_number_total 2019
_reflns_threshold_expression I>2\s(I)
_cod_data_source_file sj5172.cif
_cod_data_source_block I
_cod_database_code 2231302
_cod_database_fobs_code 2231302

loop_
_symmetry_equiv_pos_as_xyz
'x, y, z'
'-x, -y, -z'

loop_
_atom_site_type_symbol
_atom_site_label
_atom_site_fract_x
_atom_site_fract_y
_atom_site_fract_z
_atom_site_U_iso_or_equiv
_atom_site_adp_type
_atom_site_calc_flag
_atom_site_refinement_flags
_atom_site_occupancy
_atom_site_symmetry_multiplicity
Br Br1 0.99854(9) -0.03225(4) 0.83292(4) 0.0624(2) Uani d . 1 1
N N1 0.3023(6) 0.4132(3) 0.9218(3) 0.0429(6) Uani d . 1 1
H H1 0.1781 0.3823 0.9827 0.052 Uiso calc R 1 1
C C1 0.3081(8) 0.5487(4) 0.8627(3) 0.0438(7) Uani d . 1 1
O O1 0.1416(6) 0.6472(3) 0.8854(2) 0.0545(6) Uani d . 1 1
N N2 0.5408(7) 0.5549(3) 0.7722(3) 0.0463(7) Uani d . 1 1
C C2 0.6765(8) 0.4238(4) 0.7739(3) 0.0448(8) Uani d . 1 1
N N3 0.9047(7) 0.3902(3) 0.7003(3) 0.0536(7) Uani d . 1 1
C C3 0.9924(8) 0.2536(4) 0.7221(4) 0.0537(9) Uani d . 1 1
H H3 1.1527 0.2227 0.6733 0.064 Uiso calc R 1 1
C C4 0.8551(8) 0.1578(4) 0.8137(3) 0.0474(8) Uani d . 1 1
C C5 0.6169(8) 0.1954(3) 0.8914(3) 0.0446(7) Uani d . 1 1
H H5 0.5260 0.1316 0.9541 0.054 Uiso calc R 1 1
C C6 0.5261(7) 0.3327(3) 0.8692(3) 0.0400(7) Uani d . 1 1
C C7 0.6297(9) 0.6836(4) 0.6904(4) 0.0577(10) Uani d . 1 1
H H7A 0.8450 0.6793 0.6698 0.069 Uiso calc R 1 1
H H7B 0.5786 0.7622 0.7302 0.069 Uiso calc R 1 1
C C8 0.4822(12) 0.7071(5) 0.5791(4) 0.0727(13) Uani d . 1 1
H H8 0.4856 0.6330 0.5393 0.087 Uiso calc R 1 1
C C9 0.3510(13) 0.8229(7) 0.5349(5) 0.0923(17) Uani d . 1 1
H H9A 0.3435 0.8991 0.5725 0.111 Uiso calc R 1 1
H H9B 0.2637 0.8304 0.4653 0.111 Uiso calc R 1 1

loop_
_atom_site_aniso_label
_atom_site_aniso_U_11
_atom_site_aniso_U_22
_atom_site_aniso_U_33
_atom_site_aniso_U_12
_atom_site_aniso_U_13
_atom_site_aniso_U_23
Br1 0.0653(3) 0.0414(3) 0.0810(4) 0.01520(18) -0.0026(2) -0.0228(2)
N1 0.0438(15) 0.0317(14) 0.0475(15) 0.0066(11) 0.0071(11) -0.0044(11)
C1 0.0459(18) 0.0326(17) 0.0504(19) 0.0017(14) -0.0002(14) -0.0063(14)
O1 0.0569(15) 0.0348(13) 0.0660(16) 0.0104(11) 0.0037(12) -0.0068(11)
N2 0.0450(15) 0.0336(14) 0.0549(17) 0.0030(12) 0.0027(13) -0.0028(12)
C2 0.0404(17) 0.0413(18) 0.0519(19) 0.0003(14) -0.0030(14) -0.0091(15)
N3 0.0468(16) 0.0506(18) 0.0585(18) 0.0027(13) 0.0070(13) -0.0084(14)
C3 0.0443(19) 0.056(2) 0.060(2) 0.0073(16) 0.0025(16) -0.0189(18)
C4 0.0459(18) 0.0427(18) 0.056(2) 0.0057(14) -0.0047(15) -0.0181(15)
C5 0.0457(18) 0.0352(17) 0.0512(19) 0.0023(14) -0.0001(14) -0.0089(14)
C6 0.0383(16) 0.0344(16) 0.0464(18) 0.0013(13) -0.0010(13) -0.0095(13)
C7 0.051(2) 0.042(2) 0.072(2) -0.0067(16) 0.0028(18) 0.0043(17)
C8 0.101(4) 0.058(3) 0.051(2) -0.010(2) 0.009(2) 0.000(2)
C9 0.094(4) 0.102(5) 0.068(3) -0.005(3) -0.007(3) 0.014(3)

loop_
_atom_type_symbol
_atom_type_description
_atom_type_scat_dispersion_real
_atom_type_scat_dispersion_imag
_atom_type_scat_source
C C 0.0033 0.0016 'International Tables Vol C Tables 4.2.6.8 and 6.1.1.4'
H H 0.0000 0.0000 'International Tables Vol C Tables 4.2.6.8 and 6.1.1.4'
N N 0.0061 0.0033 'International Tables Vol C Tables 4.2.6.8 and 6.1.1.4'
O O 0.0106 0.0060 'International Tables Vol C Tables 4.2.6.8 and 6.1.1.4'
Br Br -0.2901 2.4595 'International Tables Vol C Tables 4.2.6.8 and 6.1.1.4'

loop_
_geom_angle_atom_site_label_1
_geom_angle_atom_site_label_2
_geom_angle_atom_site_label_3
_geom_angle
C1 N1 C6 110.1(3)
C1 N1 H1 124.9
C6 N1 H1 124.9
O1 C1 N1 127.3(3)
O1 C1 N2 126.0(3)
N1 C1 N2 106.8(3)
C1 N2 C2 109.5(3)
C1 N2 C7 124.0(3)
C2 N2 C7 126.4(3)
N3 C2 N2 126.4(3)
N3 C2 C6 126.3(3)
N2 C2 C6 107.3(3)
C2 N3 C3 114.0(3)
N3 C3 C4 123.0(3)
N3 C3 H3 118.5
C4 C3 H3 118.5
C3 C4 C5 122.2(3)
C3 C4 Br1 118.6(3)
C5 C4 Br1 119.2(3)
C6 C5 C4 115.0(3)
C6 C5 H5 122.5
C4 C5 H5 122.5
C5 C6 N1 134.3(3)
C5 C6 C2 119.5(3)
N1 C6 C2 106.3(3)
N2 C7 C8 112.6(3)
N2 C7 H7A 109.1
C8 C7 H7A 109.1
N2 C7 H7B 109.1
C8 C7 H7B 109.1
H7A C7 H7B 107.8
C9 C8 C7 124.4(5)
C9 C8 H8 117.8
C7 C8 H8 117.8
C8 C9 H9A 120.0
C8 C9 H9B 120.0
H9A C9 H9B 120.0

loop_
_geom_bond_atom_site_label_1
_geom_bond_atom_site_label_2
_geom_bond_distance
Br1 C4 1.905(4)
N1 C1 1.367(4)
N1 C6 1.388(4)
N1 H1 0.8600
C1 O1 1.228(4)
C1 N2 1.379(5)
N2 C2 1.380(5)
N2 C7 1.465(5)
C2 N3 1.315(5)
C2 C6 1.406(5)
N3 C3 1.351(5)
C3 C4 1.381(6)
C3 H3 0.9300
C4 C5 1.387(5)
C5 C6 1.361(5)
C5 H5 0.9300
C7 C8 1.498(7)
C7 H7A 0.9700
C7 H7B 0.9700
C8 C9 1.286(8)
C8 H8 0.9300
C9 H9A 0.9300
C9 H9B 0.9300

loop_
_geom_hbond_atom_site_label_D
_geom_hbond_atom_site_label_H
_geom_hbond_atom_site_label_A
_geom_hbond_site_symmetry_A
_geom_hbond_distance_DH
_geom_hbond_distance_HA
_geom_hbond_distance_DA
_geom_hbond_angle_DHA
N1 H1 O1 2_567 0.86 1.95 2.798(4) 168

loop_
_cod_related_entry_id
_cod_related_entry_database
_cod_related_entry_code
1 ChemSpider 30656883
